data_7120749
loop_
_publ_author_name
'Pagire, Santosh K.'
'Hossain, Asik'
'Traub, Lukas'
'Kerres, Sabine'
'Reiser, Oliver'

_publ_section_title
;
 Photosensitised Regioselective [2+2]-Cycloaddition of Cinnamates and
 related Alkenes
;
_journal_name_full 'Chem. Commun.'
_journal_paper_doi 10.1039/C7CC06710K
_journal_year 2017
_chemical_formula_moiety 'C30 H24 O2'
_chemical_formula_sum 'C30 H24 O2'
_chemical_formula_weight 416.52
_space_group_crystal_system monoclinic
_space_group_IT_number 14
_space_group_name_Hall '-P 2ybc'
_space_group_name_H-M_alt 'P 1 21/c 1'
_symmetry_Int_Tables_number 14
_symmetry_space_group_name_Hall '-P 2ybc'
_symmetry_space_group_name_H-M 'P 1 21/c 1'
_audit_creation_date 2016-12-13
_audit_creation_method
;
Olex2 1.2-alpha
(compiled 2016.11.30 svn.r3356 for OlexSys, GUI svn.r5269)
;
_audit_update_record
;
2017-08-25 deposited with the CCDC.
2017-10-05 downloaded from the CCDC.
;
_cell_angle_alpha 90
_cell_angle_beta 91.349(1)
_cell_angle_gamma 90
_cell_formula_units_Z 4
_cell_length_a 10.8157(1)
_cell_length_b 9.5942(1)
_cell_length_c 21.1289(2)
_cell_measurement_reflns_used 27386
_cell_measurement_temperature 123.01(10)
_cell_measurement_theta_max 73.4240
_cell_measurement_theta_min 4.0690
_cell_volume 2191.90(4)
_computing_cell_refinement 'CrysAlisPro 1.171.38.42b (Rigaku OD, 2015)'
_computing_data_collection 'CrysAlisPro 1.171.38.42b (Rigaku OD, 2015)'
_computing_data_reduction 'CrysAlisPro 1.171.38.42b (Rigaku OD, 2015)'
_computing_molecular_graphics 'Olex2 (Dolomanov et al., 2009)'
_computing_publication_material 'Olex2 (Dolomanov et al., 2009)'
_computing_structure_refinement 'olex2.refine (Bourhis et al., 2015)'
_computing_structure_solution 'Sheldrick, 2015)'
_diffrn_ambient_environment N~2~
_diffrn_ambient_temperature 123.01(10)
_diffrn_detector 'CCD plate'
_diffrn_detector_area_resol_mean 5.1773
_diffrn_detector_type Atlas
_diffrn_measured_fraction_theta_full 0.9993
_diffrn_measured_fraction_theta_max 0.9861
_diffrn_measurement_details
;
List of Runs (angles in degrees, time in seconds):

  # Type    Start    End  Width  t~exp~   \w     \q     \k     \f   Frames
#--------------------------------------------------------------------------
  1  \w     14.00 117.00   1.00    1.50    --   40.71  37.00  30.00  103
  2  \w     14.00 117.00   1.00    1.50    --   40.71  37.00-120.00  103
  3  \w      2.00  98.00   1.00    1.50    --   40.71-125.00   0.00   96
  4  \w     11.00 115.00   1.00    1.50    --   40.71  57.00 120.00  104
  5  \w      2.00  98.00   1.00    1.50    --   40.71-125.00 150.00   96
  6  \w      8.00  46.00   1.00    1.50    --   42.00  80.00 -29.60   38
  7  \w      5.00  33.00   1.00    1.50    --   42.00  88.00-175.82   28
  8  \w      3.00  29.00   1.00    1.50    --   42.00  91.00 -83.17   26
  9  \w     10.00  36.00   1.00    1.50    --   46.00  85.00  77.68   26
 10  \w     19.00  45.00   1.00    1.50    --   54.00  82.00 -23.76   26
 11  \w     20.00  46.00   1.00    1.50    --   54.00  80.00-129.39   26
 12  \w     19.00  45.00   1.00    1.50    --   54.00  82.00 125.57   26
 13  \w     19.00  45.00   1.00    1.50    --   54.00  82.00 -78.55   26
 14  \w     25.00 136.00   1.00    1.50    --   58.00  76.00 -96.07  111
 15  \w     32.00 145.00   1.00    1.50    --   66.00  77.00 162.96  113
 16  \w     33.00 144.00   1.00    1.50    --   66.00  76.00 -88.29  111
 17  \w     32.00 145.00   1.00    1.50    --   66.00  77.00  13.79  113
 18  \w     33.00 144.00   1.00    1.50    --   66.00  75.00  82.23  111
 19  \w     37.00 148.00   1.00    1.50    --   70.00  76.00 -29.90  111
 20  \w     37.00 148.00   1.00    1.50    --   70.00  75.00-168.73  111
 21  \w     36.00 149.00   1.00    1.50    --   70.00  77.00  94.75  113
 22  \w     37.00 148.00   1.00    1.50    --   70.00  75.00 -67.03  111
 23  \w     38.00 146.00   1.00    1.50    --   70.00  71.00 122.41  108
 24  \w     40.00 153.00   1.00   12.00    --   74.00  77.00  22.23  113
 25  \w     32.00 121.00   1.00   12.00    --  106.98-125.00 -60.00   89
 26  \w     73.00 158.00   1.00   12.00    --  106.98  77.00-150.00   85
 27  \w     32.00  77.00   1.00   12.00    --  106.98 -45.00  60.00   45
 28  \w     77.00 158.00   1.00   12.00    --  106.98  61.00-150.00   81
 29  \w     23.00 109.00   1.00   12.00    --  106.98 -94.00  30.00   86
 30  \w     73.00 158.00   1.00   12.00    --  106.98  77.00   0.00   85
 31  \w     23.00 109.00   1.00   12.00    --  106.98 -94.00 -30.00   86
 32  \w     73.00 158.00   1.00   12.00    --  106.98  77.00-180.00   85
 33  \w     23.00 109.00   1.00   12.00    --  106.98 -94.00 -60.00   86
 34  \w     33.00 137.00   1.00   12.00    --  106.98 -61.00 120.00  104
 35  \w     73.00 158.00   1.00   12.00    --  106.98  77.00  60.00   85
 36  \w     23.00 109.00   1.00   12.00    --  106.98 -94.00  90.00   86
 37  \w     73.00 158.00   1.00   12.00    --  106.98  77.00 -30.00   85
 38  \w     73.00 158.00   1.00   12.00    --  106.98  77.00-120.00   85
 39  \w     73.00 158.00   1.00   12.00    --  106.98  77.00 120.00   85
 40  \w     32.00  77.00   1.00   12.00    --  106.98 -45.00   0.00   45
 41  \w     73.00 158.00   1.00   12.00    --  106.98  77.00  30.00   85
 42  \w     32.00  77.00   1.00   12.00    --  106.98 -45.00 -60.00   45
 43  \w     73.00 158.00   1.00   12.00    --  106.98  77.00 -60.00   85
 44  \w     73.00 154.00   1.00   12.00    --  106.98  77.00 150.00   81
 45  \w     76.00 121.00   1.00   12.00    --  106.98-125.00-180.00   45
 46  \w     73.00 149.00   1.00   12.00    --  106.98  77.00  90.00   76
 47  \w     73.00 154.00   1.00   12.00    --  106.98  77.00 -90.00   81
;
_diffrn_measurement_device 'four-circle diffractometer'
_diffrn_measurement_device_type 'SuperNova, Single source at offset, Atlas'
_diffrn_measurement_method '\w scans'
_diffrn_orient_matrix_type 'CrysAlisPro convention (1999,Acta A55,543-557)'
_diffrn_orient_matrix_UB_11 0.0689314000
_diffrn_orient_matrix_UB_12 -0.0672327000
_diffrn_orient_matrix_UB_13 0.0568380000
_diffrn_orient_matrix_UB_21 0.0364259000
_diffrn_orient_matrix_UB_22 0.1456901000
_diffrn_orient_matrix_UB_23 0.0247790000
_diffrn_orient_matrix_UB_31 -0.1192860000
_diffrn_orient_matrix_UB_32 0.0056340000
_diffrn_orient_matrix_UB_33 0.0383883000
_diffrn_radiation_monochromator mirror
_diffrn_radiation_probe x-ray
_diffrn_radiation_type 'Cu K\a'
_diffrn_radiation_wavelength 1.54184
_diffrn_reflns_av_R_equivalents 0.0317
_diffrn_reflns_av_unetI/netI 0.0112
_diffrn_reflns_limit_h_max 13
_diffrn_reflns_limit_h_min -13
_diffrn_reflns_limit_k_max 11
_diffrn_reflns_limit_k_min -11
_diffrn_reflns_limit_l_max 26
_diffrn_reflns_limit_l_min -26
_diffrn_reflns_number 49002
_diffrn_reflns_theta_full 73.5881
_diffrn_reflns_theta_max 73.59
_diffrn_reflns_theta_min 4.09
_diffrn_source 'micro-focus sealed X-ray tube'
_diffrn_source_type 'SuperNova (Cu) X-ray Source'
_exptl_absorpt_coefficient_mu 0.606
_exptl_absorpt_correction_T_max 0.990
_exptl_absorpt_correction_T_min 0.974
_exptl_absorpt_correction_type gaussian
_exptl_absorpt_process_details
;
CrysAlisPro 1.171.38.42b (Rigaku Oxford Diffraction, 2015)
Numerical absorption correction based on gaussian integration over
            a multifaceted crystal model
Empirical absorption correction using spherical harmonics,
 implemented in SCALE3 ABSPACK scaling algorithm.
;
_exptl_crystal_colour 'clear colourless'
_exptl_crystal_colour_lustre clear
_exptl_crystal_colour_primary colourless
_exptl_crystal_density_diffrn 1.2621
_exptl_crystal_description prism
_exptl_crystal_F_000 882.6194
_exptl_crystal_size_max 0.274
_exptl_crystal_size_mid 0.098
_exptl_crystal_size_min 0.074
_refine_diff_density_max 0.2557
_refine_diff_density_min -0.1984
_refine_diff_density_rms 0.0346
_refine_ls_d_res_high 0.8037
_refine_ls_d_res_low 10.8127
_refine_ls_goodness_of_fit_ref 1.0479
_refine_ls_hydrogen_treatment constr
_refine_ls_matrix_type full
_refine_ls_number_constraints 48
_refine_ls_number_parameters 288
_refine_ls_number_reflns 4378
_refine_ls_number_restraints 0
_refine_ls_restrained_S_all 1.0479
_refine_ls_R_factor_all 0.0367
_refine_ls_R_factor_gt 0.0338
_refine_ls_shift/su_max 0.0000
_refine_ls_shift/su_mean 0.0000
_refine_ls_structure_factor_coef Fsqd
_refine_ls_weighting_details 'w=1/[\s^2^(Fo^2^)+(0.0391P)^2^+0.7255P] where P=(Fo^2^+2Fc^2^)/3'
_refine_ls_weighting_scheme calc
_refine_ls_wR_factor_gt 0.0849
_refine_ls_wR_factor_ref 0.0873
_reflns_Friedel_coverage 0.0
_reflns_limit_h_max 13
_reflns_limit_h_min -12
_reflns_limit_k_max 11
_reflns_limit_k_min 0
_reflns_limit_l_max 26
_reflns_limit_l_min 0
_reflns_number_gt 4034
_reflns_number_total 4378
_reflns_threshold_expression I>=2u(I)
_cod_data_source_file c7cc06710k2.cif
_cod_data_source_block P196
_cod_database_code 7120749
_chemical_oxdiff_formula 'C30 H20 O2'
_chemical_oxdiff_usercomment Papire_Reiser_PC-96
_reflns_odcompleteness_completeness 99.93
_reflns_odcompleteness_iscentric 1
_reflns_odcompleteness_theta 66.97
_olex2_refinement_description
;
1. Fixed Uiso
 At 1.2 times of:
  All C(H) groups
2.a Ternary CH refined with riding coordinates:
 C3(H3), C2(H2), C4(H4), C11(H11)
2.b Aromatic/amide H refined with riding coordinates:
 C6(H6), C10(H10), C20(H20), C24(H24), C23(H23), C13(H13), C9(H9), C17(H17),
 C7(H7), C26(H26), C15(H15), C8(H8), C30(H30), C16(H16), C22(H22), C14(H14),
 C21(H21), C29(H29), C28(H28), C27(H27)
;
_olex2_diffrn_ambient_temperature_device 'Oxford Cryosystems CryoStream 700'
_olex2_exptl_crystal_mounting_method 'The crystal was mounted on a MITIGEN holder with inert oil'
_olex2_submission_original_sample_id PC-96
_olex2_submission_special_instructions 'No special instructions were received'
_oxdiff_exptl_absorpt_empirical_details
;
Empirical correction (ABSPACK) includes:
- Absorption correction using spherical harmonics
- Frame scaling
;
_oxdiff_exptl_absorpt_empirical_full_max 1.354
_oxdiff_exptl_absorpt_empirical_full_min 0.823

loop_
_space_group_symop_id
_space_group_symop_operation_xyz
1 x,y,z
2 -x,y+1/2,-z+1/2
3 -x,-y,-z
4 x,-y-1/2,z-1/2

loop_
_atom_site_label
_atom_site_type_symbol
_atom_site_fract_x
_atom_site_fract_y
_atom_site_fract_z
_atom_site_U_iso_or_equiv
_atom_site_adp_type
_atom_site_occupancy
_atom_site_refinement_flags_posn
O1 O 0.21244(7) 0.91125(8) 0.59455(4) 0.03051(19) Uani 1.000000 .
O2 O 0.32332(8) 0.52626(9) 0.50349(4) 0.0331(2) Uani 1.000000 .
C5 C 0.20240(9) 0.53634(11) 0.71588(5) 0.0211(2) Uani 1.000000 .
C3 C 0.24501(9) 0.61932(11) 0.59861(5) 0.0213(2) Uani 1.000000 .
H3 H 0.16564(9) 0.66720(11) 0.60304(5) 0.0256(3) Uiso 1.000000 R
C2 C 0.35425(9) 0.72222(11) 0.60086(5) 0.0215(2) Uani 1.000000 .
H2 H 0.41754(9) 0.69579(11) 0.57067(5) 0.0258(3) Uiso 1.000000 R
C4 C 0.29091(9) 0.55235(11) 0.66265(5) 0.0212(2) Uani 1.000000 .
H4 H 0.33189(9) 0.46325(11) 0.65451(5) 0.0255(3) Uiso 1.000000 R
C19 C 0.14408(10) 0.41232(11) 0.53774(5) 0.0231(2) Uani 1.000000 .
C12 C 0.51944(9) 0.62128(11) 0.68430(5) 0.0227(2) Uani 1.000000 .
C25 C 0.42141(10) 0.97941(11) 0.58802(5) 0.0249(2) Uani 1.000000 .
C11 C 0.39002(9) 0.67172(11) 0.66956(5) 0.0217(2) Uani 1.000000 .
H11 H 0.36454(9) 0.74050(11) 0.70097(5) 0.0260(3) Uiso 1.000000 R
C6 C 0.20208(10) 0.41490(11) 0.75167(5) 0.0266(2) Uani 1.000000 .
H6 H 0.25617(10) 0.34299(11) 0.74209(5) 0.0319(3) Uiso 1.000000 R
C1 C 0.32066(10) 0.87455(11) 0.59438(5) 0.0231(2) Uani 1.000000 .
C10 C 0.12135(10) 0.64308(12) 0.73163(5) 0.0252(2) Uani 1.000000 .
H10 H 0.12097(10) 0.72564(12) 0.70856(5) 0.0302(3) Uiso 1.000000 R
C18 C 0.24271(10) 0.52067(11) 0.54286(5) 0.0232(2) Uani 1.000000 .
C20 C 0.14788(11) 0.31713(12) 0.48750(5) 0.0291(2) Uani 1.000000 .
H20 H 0.21124(11) 0.32239(12) 0.45859(5) 0.0349(3) Uiso 1.000000 R
C24 C 0.04917(10) 0.40215(11) 0.58086(5) 0.0252(2) Uani 1.000000 .
H24 H 0.04526(10) 0.46487(11) 0.61431(5) 0.0303(3) Uiso 1.000000 R
C23 C -0.03990(10) 0.29819(12) 0.57396(5) 0.0288(2) Uani 1.000000 .
H23 H -0.10254(10) 0.29096(12) 0.60319(5) 0.0345(3) Uiso 1.000000 R
C13 C 0.59252(10) 0.56435(12) 0.63765(5) 0.0285(2) Uani 1.000000 .
H13 H 0.56306(10) 0.56194(12) 0.59596(5) 0.0342(3) Uiso 1.000000 R
C9 C 0.04114(10) 0.62721(13) 0.78151(5) 0.0292(2) Uani 1.000000 .
H9 H -0.01296(10) 0.69890(13) 0.79141(5) 0.0351(3) Uiso 1.000000 R
C17 C 0.56496(11) 0.62196(12) 0.74646(5) 0.0285(2) Uani 1.000000 .
H17 H 0.51737(11) 0.65929(12) 0.77840(5) 0.0343(3) Uiso 1.000000 R
C7 C 0.12171(11) 0.39959(13) 0.80171(5) 0.0310(3) Uani 1.000000 .
H7 H 0.12242(11) 0.31760(13) 0.82520(5) 0.0371(3) Uiso 1.000000 R
C26 C 0.54530(11) 0.94736(13) 0.60003(6) 0.0310(3) Uani 1.000000 .
H26 H 0.56785(11) 0.85742(13) 0.61199(6) 0.0371(3) Uiso 1.000000 R
C15 C 0.75343(11) 0.51164(12) 0.71424(6) 0.0327(3) Uani 1.000000 .
H15 H 0.83113(11) 0.47506(12) 0.72414(6) 0.0392(3) Uiso 1.000000 R
C8 C 0.04125(10) 0.50506(14) 0.81663(5) 0.0307(3) Uani 1.000000 .
H8 H -0.01258(10) 0.49455(14) 0.84998(5) 0.0368(3) Uiso 1.000000 R
C30 C 0.38933(11) 1.11469(12) 0.56981(6) 0.0307(2) Uani 1.000000 .
H30 H 0.30670(11) 1.13747(12) 0.56232(6) 0.0368(3) Uiso 1.000000 R
C16 C 0.68160(11) 0.56698(13) 0.76115(6) 0.0336(3) Uani 1.000000 .
H16 H 0.71112(11) 0.56764(13) 0.80285(6) 0.0403(3) Uiso 1.000000 R
C22 C -0.03578(11) 0.20576(12) 0.52398(6) 0.0320(3) Uani 1.000000 .
H22 H -0.09591(11) 0.13698(12) 0.51936(6) 0.0384(3) Uiso 1.000000 R
C14 C 0.70887(11) 0.51107(13) 0.65248(6) 0.0326(3) Uani 1.000000 .
H14 H 0.75717(11) 0.47472(13) 0.62059(6) 0.0392(3) Uiso 1.000000 R
C21 C 0.05816(12) 0.21567(13) 0.48070(6) 0.0340(3) Uani 1.000000 .
H21 H 0.06072(12) 0.15366(13) 0.44692(6) 0.0407(3) Uiso 1.000000 R
C29 C 0.47959(12) 1.21494(13) 0.56284(6) 0.0359(3) Uani 1.000000 .
H29 H 0.45777(12) 1.30440(13) 0.54983(6) 0.0431(3) Uiso 1.000000 R
C28 C 0.60254(12) 1.18245(13) 0.57520(6) 0.0364(3) Uani 1.000000 .
H28 H 0.66317(12) 1.25023(13) 0.57070(6) 0.0437(3) Uiso 1.000000 R
C27 C 0.63516(11) 1.04948(14) 0.59419(6) 0.0375(3) Uani 1.000000 .
H27 H 0.71765(11) 1.02828(14) 0.60309(6) 0.0450(3) Uiso 1.000000 R

loop_
_atom_site_aniso_label
_atom_site_aniso_U_11
_atom_site_aniso_U_22
_atom_site_aniso_U_33
_atom_site_aniso_U_12
_atom_site_aniso_U_13
_atom_site_aniso_U_23
O1 0.0227(4) 0.0256(4) 0.0432(5) 0.0011(3) 0.0003(3) -0.0013(3)
O2 0.0345(4) 0.0365(5) 0.0286(4) -0.0080(4) 0.0099(3) -0.0064(3)
C5 0.0194(5) 0.0226(5) 0.0213(5) -0.0038(4) -0.0003(4) -0.0016(4)
C3 0.0193(5) 0.0211(5) 0.0237(5) -0.0014(4) 0.0019(4) -0.0001(4)
C2 0.0188(5) 0.0222(5) 0.0234(5) -0.0013(4) 0.0020(4) -0.0004(4)
C4 0.0207(5) 0.0198(5) 0.0233(5) -0.0002(4) 0.0025(4) -0.0012(4)
C19 0.0244(5) 0.0222(5) 0.0226(5) 0.0008(4) -0.0033(4) 0.0012(4)
C12 0.0216(5) 0.0213(5) 0.0253(5) -0.0047(4) 0.0002(4) 0.0022(4)
C25 0.0258(5) 0.0244(5) 0.0244(5) -0.0021(4) 0.0006(4) 0.0014(4)
C11 0.0209(5) 0.0217(5) 0.0226(5) -0.0017(4) 0.0029(4) -0.0013(4)
C6 0.0301(6) 0.0223(5) 0.0273(5) -0.0018(4) 0.0006(4) -0.0004(4)
C1 0.0226(5) 0.0243(5) 0.0224(5) -0.0002(4) 0.0000(4) -0.0003(4)
C10 0.0241(5) 0.0262(5) 0.0254(5) 0.0009(4) 0.0024(4) 0.0013(4)
C18 0.0234(5) 0.0243(5) 0.0220(5) 0.0010(4) 0.0004(4) 0.0015(4)
C20 0.0339(6) 0.0275(6) 0.0259(5) -0.0006(5) 0.0011(4) -0.0016(4)
C24 0.0243(5) 0.0251(5) 0.0262(5) -0.0003(4) -0.0012(4) -0.0013(4)
C23 0.0245(5) 0.0291(6) 0.0327(6) -0.0018(4) -0.0008(4) 0.0032(5)
C13 0.0247(5) 0.0331(6) 0.0274(5) 0.0028(4) -0.0024(4) -0.0019(4)
C9 0.0225(5) 0.0387(6) 0.0266(5) 0.0033(5) 0.0024(4) -0.0029(5)
C17 0.0294(6) 0.0319(6) 0.0244(5) -0.0056(5) 0.0009(4) 0.0036(4)
C7 0.0357(6) 0.0310(6) 0.0262(5) -0.0097(5) 0.0011(5) 0.0052(4)
C26 0.0257(6) 0.0272(6) 0.0398(6) -0.0023(4) -0.0004(5) 0.0084(5)
C15 0.0237(6) 0.0289(6) 0.0451(7) -0.0011(4) -0.0072(5) 0.0088(5)
C8 0.0243(6) 0.0458(7) 0.0220(5) -0.0092(5) 0.0023(4) 0.0002(5)
C30 0.0300(6) 0.0271(6) 0.0348(6) 0.0005(5) -0.0012(5) 0.0043(5)
C16 0.0339(6) 0.0364(6) 0.0301(6) -0.0071(5) -0.0088(5) 0.0100(5)
C22 0.0330(6) 0.0258(6) 0.0366(6) -0.0076(5) -0.0082(5) 0.0020(5)
C14 0.0248(6) 0.0335(6) 0.0395(6) 0.0038(5) 0.0002(5) -0.0013(5)
C21 0.0439(7) 0.0280(6) 0.0297(6) -0.0043(5) -0.0039(5) -0.0057(5)
C29 0.0421(7) 0.0246(6) 0.0409(7) -0.0036(5) -0.0001(5) 0.0076(5)
C28 0.0353(6) 0.0325(6) 0.0415(7) -0.0128(5) 0.0002(5) 0.0069(5)
C27 0.0258(6) 0.0385(7) 0.0481(7) -0.0064(5) -0.0030(5) 0.0104(6)

loop_
_atom_type_symbol
_atom_type_scat_dispersion_real
_atom_type_scat_dispersion_imag
_atom_type_scat_Cromer_Mann_a1
_atom_type_scat_Cromer_Mann_a2
_atom_type_scat_Cromer_Mann_a3
_atom_type_scat_Cromer_Mann_a4
_atom_type_scat_Cromer_Mann_b1
_atom_type_scat_Cromer_Mann_b2
_atom_type_scat_Cromer_Mann_b3
_atom_type_scat_Cromer_Mann_b4
_atom_type_scat_Cromer_Mann_c
_atom_type_scat_source
_atom_type_scat_dispersion_source
H 0.00000 0.00000 0.49300 0.32291 0.14019 0.04081 10.51090 26.12570 3.14236 57.79970 0.0030380000826 'International Tables Volume C Table 6.1.1.4 (pp. 500-502)' 'Henke, Gullikson and Davis, At. Data and Nucl. Data Tables, 1993, 54, 2'
C 0.01920 0.00962 2.31000 1.02000 1.58860 0.86500 20.84390 10.20750 0.56870 51.65120 0.215599998832 'International Tables Volume C Table 6.1.1.4 (pp. 500-502)' 'Henke, Gullikson and Davis, At. Data and Nucl. Data Tables, 1993, 54, 2'
O 0.05239 0.03377 3.04850 2.28680 1.54630 0.86700 13.27710 5.70110 0.32390 32.90890 0.250800013542 'International Tables Volume C Table 6.1.1.4 (pp. 500-502)' 'Henke, Gullikson and Davis, At. Data and Nucl. Data Tables, 1993, 54, 2'

loop_
_exptl_crystal_face_index_h
_exptl_crystal_face_index_k
_exptl_crystal_face_index_l
_exptl_crystal_face_perp_dist
2 5 7 0.0575
-3 -5 -6 0.0364
-5 1 9 0.1456
6 0 -8 0.1181
1 6 -1 0.0596
-1 -6 1 0.0283
-5 3 7 0.1395
-2 -6 2 0.0254
-3 3 -11 0.0460
3 -3 11 0.0279
-7 2 1 0.1330
4 2 10 0.0411

loop_
_geom_angle_atom_site_label_1
_geom_angle_atom_site_label_2
_geom_angle_atom_site_label_3
_geom_angle
C6 C5 C4 120.22(9)
C10 C5 C4 121.29(9)
C10 C5 C6 118.47(10)
C2 C3 H3 111.70(5)
C4 C3 H3 111.70(5)
C4 C3 C2 90.51(7)
C18 C3 H3 111.70(5)
C18 C3 C2 115.11(8)
C18 C3 C4 114.53(8)
H2 C2 C3 111.18(5)
C11 C2 C3 90.17(7)
C11 C2 H2 111.18(5)
C1 C2 C3 115.76(8)
C1 C2 H2 111.18(6)
C1 C2 C11 115.83(8)
C3 C4 C5 119.59(8)
H4 C4 C5 109.95(6)
H4 C4 C3 109.95(5)
C11 C4 C5 116.74(8)
C11 C4 C3 89.02(7)
C11 C4 H4 109.95(5)
C20 C19 C18 118.39(10)
C24 C19 C18 122.58(9)
C24 C19 C20 119.03(10)
C13 C12 C11 121.39(9)
C17 C12 C11 119.99(10)
C17 C12 C13 118.46(10)
C26 C25 C1 122.45(10)
C30 C25 C1 118.35(10)
C30 C25 C26 119.19(10)
C4 C11 C2 89.22(7)
C12 C11 C2 119.85(8)
C12 C11 C4 114.40(8)
H11 C11 C2 110.55(5)
H11 C11 C4 110.55(5)
H11 C11 C12 110.55(6)
H6 C6 C5 119.61(6)
C7 C6 C5 120.77(11)
C7 C6 H6 119.61(7)
C2 C1 O1 120.43(9)
C25 C1 O1 120.50(10)
C25 C1 C2 119.07(9)
H10 C10 C5 119.73(6)
C9 C10 C5 120.55(10)
C9 C10 H10 119.73(7)
C3 C18 O2 120.34(9)
C19 C18 O2 120.15(10)
C19 C18 C3 119.46(9)
H20 C20 C19 119.82(7)
C21 C20 C19 120.37(11)
C21 C20 H20 119.82(7)
H24 C24 C19 119.97(6)
C23 C24 C19 120.06(10)
C23 C24 H24 119.97(7)
H23 C23 C24 119.81(7)
C22 C23 C24 120.37(11)
C22 C23 H23 119.81(7)
H13 C13 C12 119.57(6)
C14 C13 C12 120.86(11)
C14 C13 H13 119.57(7)
H9 C9 C10 119.81(7)
C8 C9 C10 120.39(11)
C8 C9 H9 119.81(7)
H17 C17 C12 119.80(7)
C16 C17 C12 120.39(11)
C16 C17 H17 119.80(7)
H7 C7 C6 119.81(7)
C8 C7 C6 120.39(11)
C8 C7 H7 119.81(7)
H26 C26 C25 119.97(7)
C27 C26 C25 120.06(11)
C27 C26 H26 119.97(7)
C16 C15 H15 120.31(7)
C14 C15 H15 120.31(7)
C14 C15 C16 119.38(11)
C7 C8 C9 119.43(10)
H8 C8 C9 120.29(7)
H8 C8 C7 120.29(7)
H30 C30 C25 119.82(7)
C29 C30 C25 120.37(11)
C29 C30 H30 119.82(7)
C15 C16 C17 120.47(11)
H16 C16 C17 119.77(7)
H16 C16 C15 119.77(7)
H22 C22 C23 120.07(7)
C21 C22 C23 119.87(11)
C21 C22 H22 120.07(7)
C15 C14 C13 120.44(11)
H14 C14 C13 119.78(7)
H14 C14 C15 119.78(7)
C22 C21 C20 120.29(11)
H21 C21 C20 119.86(7)
H21 C21 C22 119.86(7)
H29 C29 C30 119.96(7)
C28 C29 C30 120.09(11)
C28 C29 H29 119.96(7)
H28 C28 C29 119.98(7)
C27 C28 C29 120.03(11)
C27 C28 H28 119.98(7)
C28 C27 C26 120.24(12)
H27 C27 C26 119.88(7)
H27 C27 C28 119.88(7)

loop_
_geom_bond_atom_site_label_1
_geom_bond_atom_site_label_2
_geom_bond_distance
O1 C1 1.2224(13)
O2 C18 1.2204(13)
C5 C4 1.5018(14)
C5 C6 1.3890(15)
C5 C10 1.3935(15)
C3 H3 0.9800
C3 C2 1.5396(14)
C3 C4 1.5681(14)
C3 C18 1.5108(14)
C2 H2 0.9800
C2 C11 1.5699(14)
C2 C1 1.5114(14)
C4 H4 0.9800
C4 C11 1.5732(14)
C19 C18 1.4916(15)
C19 C20 1.4016(15)
C19 C24 1.3919(15)
C12 C11 1.5066(14)
C12 C13 1.3896(15)
C12 C17 1.3919(15)
C25 C1 1.4915(15)
C25 C26 1.3923(16)
C25 C30 1.3952(16)
C11 H11 0.9800
C6 H6 0.9300
C6 C7 1.3923(16)
C10 H10 0.9300
C10 C9 1.3890(15)
C20 H20 0.9300
C20 C21 1.3796(17)
C24 H24 0.9300
C24 C23 1.3919(15)
C23 H23 0.9300
C23 C22 1.3805(17)
C13 H13 0.9300
C13 C14 1.3872(16)
C9 H9 0.9300
C9 C8 1.3871(17)
C17 H17 0.9300
C17 C16 1.3955(17)
C7 H7 0.9300
C7 C8 1.3761(18)
C26 H26 0.9300
C26 C27 1.3876(17)
C15 H15 0.9300
C15 C16 1.3799(19)
C15 C14 1.3805(17)
C8 H8 0.9300
C30 H30 0.9300
C30 C29 1.3807(17)
C16 H16 0.9300
C22 H22 0.9300
C22 C21 1.3862(18)
C14 H14 0.9300
C21 H21 0.9300
C29 H29 0.9300
C29 C28 1.3846(18)
C28 H28 0.9300
C28 C27 1.3807(18)
C27 H27 0.9300

loop_
_exptl_oxdiff_crystal_face_indexfrac_h
_exptl_oxdiff_crystal_face_indexfrac_k
_exptl_oxdiff_crystal_face_indexfrac_l
_exptl_oxdiff_crystal_face_x
_exptl_oxdiff_crystal_face_y
_exptl_oxdiff_crystal_face_z
2.0000 5.0000 7.0000 0.1996 0.9748 0.0583
-3.0000 -5.0000 -6.0000 -0.2117 -0.9864 0.0994
-5.0000 1.0000 9.0000 0.0997 0.1866 0.9476
6.0000 -0.0000 -8.0000 -0.0411 0.0203 -1.0228
1.0000 6.0000 -1.0000 -0.3913 0.8858 -0.1239
-1.0000 -6.0000 1.0000 0.3913 -0.8858 0.1239
-5.0000 3.0000 7.0000 -0.1485 0.4284 0.8820
-2.0000 -6.0000 2.0000 0.3792 -0.8974 0.2815
-3.0000 3.0000 -11.0000 -1.0337 0.0552 -0.0475
3.0000 -3.0000 11.0000 1.0337 -0.0552 0.0475
-7.0000 2.0000 1.0000 -0.5601 0.0612 0.8847
4.0000 2.0000 10.0000 0.7096 0.6849 -0.0820
